data_2019704
loop_
_publ_author_name
'Gessmann, Renate'
'Br\"uckner, Hans'
'Petratos, Kyriacos'

_publ_section_title
;
 The achiral tetrapeptide <i>Z</i>-Aib-Aib-Aib-Gly-OtBu
;
_journal_coeditor_code KU3140
_journal_issue 11
_journal_name_full 'Acta Crystallographica Section C'
_journal_page_first 1046
_journal_page_last 1049
_journal_paper_doi 10.1107/S2053229614022165
_journal_volume 70
_journal_year 2014
_chemical_formula_iupac 'C26 H40 N4 O7 , 0.075H2 O'
_chemical_formula_moiety 'C26 H40 N4 O7, 0.075(H2 O)'
_chemical_formula_sum 'C26 H40 N4 O7.075'
_chemical_formula_weight 521.82
_chemical_name_systematic
;<i>tert</i>-Butyl
<i>N</i>-benzyloxycarbonyl-\a-aminoisobutyryl-\a-aminoisobutyryl-\a-aminoisobutyrylglycine 0.075-hydrate
;
_space_group_crystal_system triclinic
_space_group_IT_number 2
_space_group_name_Hall '-P 1'
_space_group_name_H-M_alt 'P -1'
_symmetry_space_group_name_Hall '-P 1'
_symmetry_space_group_name_H-M 'P -1'
_atom_sites_solution_hydrogens difmap
_atom_sites_solution_primary direct
_audit_creation_method SHELXL2014
_cell_angle_alpha 121.6297(16)
_cell_angle_beta 97.8306(19)
_cell_angle_gamma 116.7275(17)
_cell_formula_units_Z 4
_cell_length_a 12.7399(8)
_cell_length_b 15.6208(9)
_cell_length_c 21.5890(13)
_cell_measurement_temperature 100(2)
_cell_volume 2849.5(3)
_computing_cell_refinement
;
SAINT (Bruker, 2008)
;
_computing_data_collection
;
PROTEUM2 (Bruker, 2008)
;
_computing_data_reduction
;
SAINT (Bruker, 2008)
;
_computing_molecular_graphics
;
XTALVIEW (McRee, 1999) and SwissPDBViewer (Guex & Peitsch, 1997)
;
_computing_publication_material
;
CHEMDRAW (Mills, 2006), ORTEPIII (Burnett & Johnson, 1996),
ORTEP-3 for Windows (Farrugia, 2012) and POVRAY (Cason, 2004)
;
_computing_structure_refinement
;
SHELXL2014 (Sheldrick, 2008)
;
_computing_structure_solution
;
SHELXS86 (Sheldrick, 2008)
;
_diffrn_ambient_temperature 100(2)
_diffrn_measured_fraction_theta_full 0.928
_diffrn_measured_fraction_theta_max 0.971
_diffrn_measurement_device_type 'Bruker D8 Venture'
_diffrn_measurement_method '\w and \f scans'
_diffrn_radiation_type CuK\a
_diffrn_radiation_wavelength 1.54178
_diffrn_reflns_av_R_equivalents 0.0455
_diffrn_reflns_limit_h_max 14
_diffrn_reflns_limit_h_min -14
_diffrn_reflns_limit_k_max 18
_diffrn_reflns_limit_k_min -18
_diffrn_reflns_limit_l_max 25
_diffrn_reflns_limit_l_min -24
_diffrn_reflns_number 42295
_diffrn_reflns_theta_full 67.679
_diffrn_reflns_theta_max 65.675
_diffrn_reflns_theta_min 2.756
_exptl_absorpt_coefficient_mu 0.731
_exptl_absorpt_correction_T_max 1.0
_exptl_absorpt_correction_T_min 0.873
_exptl_absorpt_correction_type multi-scan
_exptl_absorpt_process_details
;
(SADABS; Bruker, 2008)
;
_exptl_crystal_colour colourless
_exptl_crystal_density_diffrn 1.216
_exptl_crystal_density_method 'not measured'
_exptl_crystal_description rod
_exptl_crystal_F_000 1122
_exptl_crystal_size_max 0.4
_exptl_crystal_size_mid 0.15
_exptl_crystal_size_min 0.15
_refine_diff_density_max 0.433
_refine_diff_density_min -0.236
_refine_ls_extinction_method none
_refine_ls_goodness_of_fit_ref 1.053
_refine_ls_hydrogen_treatment refall
_refine_ls_matrix_type full
_refine_ls_number_parameters 996
_refine_ls_number_reflns 9534
_refine_ls_number_restraints 0
_refine_ls_restrained_S_all 1.053
_refine_ls_R_factor_all 0.0404
_refine_ls_R_factor_gt 0.0383
_refine_ls_shift/su_max 0.001
_refine_ls_shift/su_mean 0.000
_refine_ls_structure_factor_coef Fsqd
_refine_ls_weighting_details 'w = 1/[\s^2^(Fo^2^)+(0.0372P)^2^+1.6160P] where P=(Fo^2^+2Fc^2^)/3'
_refine_ls_weighting_scheme calc
_refine_ls_wR_factor_gt 0.0952
_refine_ls_wR_factor_ref 0.0986
_reflns_number_gt 8961
_reflns_number_total 9534
_reflns_threshold_expression I>2\s(I)
_cod_data_source_file ku3140sup1.cif
_cod_data_source_block I
_cod_depositor_comments 'Adding full bibliography for 2019704.cif.'
_cod_database_code 2019704
_cod_database_fobs_code 2019704
_shelxl_version_number 2014-3

loop_
_space_group_symop_operation_xyz
'x, y, z'
'-x, -y, -z'

loop_
_atom_site_type_symbol
_atom_site_label
_atom_site_fract_x
_atom_site_fract_y
_atom_site_fract_z
_atom_site_U_iso_or_equiv
_atom_site_adp_type
_atom_site_calc_flag
_atom_site_occupancy
C C1 0.37440(16) 0.76075(14) 0.73981(9) 0.0243(3) Uani d 1
C C2 0.44957(16) 0.71823(16) 0.72089(10) 0.0269(3) Uani d 1
H H2 0.4046(18) 0.6284(18) 0.6813(11) 0.031(5) Uiso d 1
C C3 0.58856(17) 0.80509(16) 0.76088(10) 0.0292(3) Uani d 1
H H3 0.6398(19) 0.7742(18) 0.7456(11) 0.036(5) Uiso d 1
C C4 0.65397(18) 0.93493(17) 0.82003(11) 0.0328(4) Uani d 1
H H4 0.749(2) 0.9921(18) 0.8485(12) 0.036(5) Uiso d 1
C C5 0.57976(17) 0.97804(16) 0.84043(10) 0.0313(4) Uani d 1
H H5 0.6220(19) 1.066(2) 0.8825(12) 0.039(5) Uiso d 1
C C6 0.44133(17) 0.89186(15) 0.80112(9) 0.0265(3) Uani d 1
H H6 0.3899(18) 0.9220(17) 0.8166(11) 0.033(5) Uiso d 1
C C7 0.22303(17) 0.67194(15) 0.69494(11) 0.0286(3) Uani d 1
H H71 0.1912(17) 0.6953(16) 0.7364(11) 0.027(4) Uiso d 1
H H72 0.1827(18) 0.6706(17) 0.6510(11) 0.031(4) Uiso d 1
O O1 0.16286(11) 0.53800(10) 0.64553(6) 0.0259(2) Uani d 1
C C8 0.17335(14) 0.50354(14) 0.69068(9) 0.0205(3) Uani d 1
O O8 0.22402(10) 0.57709(9) 0.76625(6) 0.0236(2) Uani d 1
N N_1 0.12279(12) 0.38045(12) 0.64154(8) 0.0196(3) Uani d 1
H H_1 0.0895(16) 0.3354(16) 0.5909(11) 0.019(4) Uiso d 1
C CA_1 0.11577(14) 0.32182(13) 0.67779(8) 0.0191(3) Uani d 1
C CL_1 0.07968(16) 0.19133(14) 0.61041(9) 0.0224(3) Uani d 1
H HL1_1 -0.0047(18) 0.1400(16) 0.5628(11) 0.025(4) Uiso d 1
H HL2_1 0.1469(18) 0.2008(17) 0.5923(11) 0.030(4) Uiso d 1
H HL3_1 0.0681(17) 0.1469(17) 0.6321(11) 0.029(4) Uiso d 1
C CR_1 0.00993(15) 0.30591(16) 0.70581(10) 0.0248(3) Uani d 1
H HR1_1 0.0317(17) 0.3847(18) 0.7459(11) 0.027(4) Uiso d 1
H HR2_1 -0.0767(17) 0.2537(15) 0.6567(10) 0.021(4) Uiso d 1
H HR3_1 0.0041(18) 0.2624(17) 0.7262(11) 0.032(5) Uiso d 1
C C_1 0.25562(14) 0.40585(13) 0.75257(8) 0.0178(3) Uani d 1
O O_1 0.26810(10) 0.43094(9) 0.81875(6) 0.0220(2) Uani d 1
N N_2 0.36080(12) 0.44727(11) 0.73928(8) 0.0176(2) Uani d 1
H H_2 0.3464(17) 0.4252(16) 0.6941(11) 0.021(4) Uiso d 1
C CA_2 0.49934(14) 0.51281(13) 0.79695(8) 0.0186(3) Uani d 1
C CR_2 0.50572(17) 0.42875(15) 0.81149(11) 0.0260(3) Uani d 1
H HR1_2 0.450(2) 0.4100(18) 0.8355(12) 0.041(5) Uiso d 1
H HR2_2 0.4759(19) 0.3524(19) 0.7587(13) 0.037(5) Uiso d 1
H HR3_2 0.601(2) 0.4731(17) 0.8476(12) 0.034(5) Uiso d 1
C CL_2 0.58566(15) 0.53897(16) 0.75716(10) 0.0241(3) Uani d 1
H HL1_2 0.5794(17) 0.5885(16) 0.7464(10) 0.025(4) Uiso d 1
H HL2_2 0.6766(19) 0.5836(16) 0.7943(11) 0.027(4) Uiso d 1
H HL3_2 0.5520(17) 0.4573(18) 0.7043(12) 0.030(4) Uiso d 1
C C_2 0.55926(14) 0.64290(13) 0.88145(8) 0.0181(3) Uani d 1
O O_2 0.66411(10) 0.69646(10) 0.94047(6) 0.0250(2) Uani d 1
N N_3 0.49688(13) 0.69438(11) 0.88735(8) 0.0182(2) Uani d 1
H H_3 0.4281(18) 0.6560(16) 0.8488(11) 0.021(4) Uiso d 1
C CA_3 0.54063(14) 0.81309(13) 0.96688(8) 0.0186(3) Uani d 1
C CL_3 0.43199(16) 0.82923(15) 0.95370(10) 0.0227(3) Uani d 1
H HL1_3 0.4596(16) 0.9032(17) 1.0044(11) 0.022(4) Uiso d 1
H HL2_3 0.4254(17) 0.8373(16) 0.9127(11) 0.030(4) Uiso d 1
H HL3_3 0.3480(19) 0.7579(18) 0.9359(11) 0.027(4) Uiso d 1
C CR_3 0.67550(16) 0.92917(15) 0.99680(10) 0.0246(3) Uani d 1
H HR1_3 0.6997(17) 1.0028(17) 1.0486(11) 0.027(4) Uiso d 1
H HR2_3 0.7473(18) 0.9218(16) 1.0052(10) 0.027(4) Uiso d 1
H HR3_3 0.6661(17) 0.9354(17) 0.9535(11) 0.031(4) Uiso d 1
C C_3 0.54618(14) 0.79925(13) 1.03243(8) 0.0186(3) Uani d 1
O O_3 0.62732(10) 0.89237(9) 1.10723(6) 0.0228(2) Uani d 1
N N_4 0.45147(13) 0.68289(12) 1.00445(8) 0.0222(3) Uani d 1
H H_4 0.3969(17) 0.6259(17) 0.9565(11) 0.019(4) Uiso d 1
C CA_4 0.43094(16) 0.66387(15) 1.06135(10) 0.0236(3) Uani d 1
H H1_4 0.3973(17) 0.5794(18) 1.0368(11) 0.029(4) Uiso d 1
H H2_4 0.5169(19) 0.7228(17) 1.1128(11) 0.029(4) Uiso d 1
C C_4 0.33372(15) 0.68549(14) 1.08640(9) 0.0231(3) Uani d 1
O O_4 0.27362(11) 0.70980(11) 1.05923(7) 0.0300(2) Uani d 1
O O_5 0.32775(11) 0.67294(11) 1.14265(7) 0.0281(2) Uani d 1
C C1_5 0.24326(16) 0.69136(17) 1.18123(10) 0.0293(3) Uani d 1
C C2_5 0.09702(17) 0.59615(18) 1.11425(11) 0.0333(4) Uani d 1
H H21_5 0.0801(19) 0.6164(18) 1.0798(12) 0.041(5) Uiso d 1
H H22_5 0.0425(19) 0.6015(18) 1.1424(12) 0.038(5) Uiso d 1
H H23_5 0.072(2) 0.510(2) 1.0790(13) 0.044(5) Uiso d 1
C C3_5 0.2966(2) 0.82888(19) 1.23214(12) 0.0404(4) Uani d 1
H H31_5 0.394(2) 0.887(2) 1.2731(14) 0.051(6) Uiso d 1
H H32_5 0.261(2) 0.852(2) 1.2703(13) 0.050(6) Uiso d 1
H H33_5 0.282(2) 0.850(2) 1.1951(14) 0.054(6) Uiso d 1
C C4_5 0.2644(2) 0.6616(2) 1.23626(13) 0.0405(5) Uani d 1
H H41_5 0.360(2) 0.7231(19) 1.2781(13) 0.042(5) Uiso d 1
H H42_5 0.215(2) 0.6685(19) 1.2627(13) 0.045(5) Uiso d 1
H H34_5 0.228(2) 0.569(2) 1.2006(13) 0.047(6) Uiso d 1
C C1_10 0.96080(14) 0.78319(14) 0.87412(10) 0.0249(3) Uani d 1
C C2_10 1.02035(17) 0.80128(15) 0.94289(10) 0.0303(4) Uani d 1
H H2_10 1.0253(19) 0.8592(19) 0.9940(13) 0.041(5) Uiso d 1
C C3_10 1.07289(17) 0.73807(16) 0.93790(12) 0.0353(4) Uani d 1
H H3_10 1.116(2) 0.7518(19) 0.9871(13) 0.044(5) Uiso d 1
C C4_10 1.06337(17) 0.65480(16) 0.86377(12) 0.0367(4) Uani d 1
H H4_10 1.104(2) 0.611(2) 0.8610(13) 0.054(6) Uiso d 1
C C5_10 1.00280(18) 0.63471(17) 0.79481(12) 0.0403(4) Uani d 1
H H5_10 0.991(2) 0.571(2) 0.7394(14) 0.055(6) Uiso d 1
C C6_10 0.95229(17) 0.69894(17) 0.79960(11) 0.0352(4) Uani d 1
H H6_10 0.9146(18) 0.6923(17) 0.7509(11) 0.032(5) Uiso d 1
C C7_10 0.90485(16) 0.85179(15) 0.87957(11) 0.0274(3) Uani d 1
H H71_10 0.8337(18) 0.8049(16) 0.8227(11) 0.029(4) Uiso d 1
H H72_10 0.8699(18) 0.8678(17) 0.9210(12) 0.036(5) Uiso d 1
O O1_10 1.01040(10) 0.97876(10) 0.91144(6) 0.0254(2) Uani d 1
C C8_10 1.00323(14) 0.99917(13) 0.85800(9) 0.0195(3) Uani d 1
O O8_10 0.91313(10) 0.91947(10) 0.78568(6) 0.0253(2) Uani d 1
N N_11 1.10810(12) 1.11906(11) 0.89555(8) 0.0195(3) Uani d 1
H H_11 1.1676(18) 1.1671(17) 0.9452(12) 0.024(4) Uiso d 1
C CA_11 1.11041(15) 1.17531(14) 0.85830(9) 0.0207(3) Uani d 1
C CR_11 0.99798(18) 1.18768(18) 0.85172(11) 0.0289(3) Uani d 1
H HR1_11 0.9100(19) 1.1048(18) 0.8130(11) 0.030(5) Uiso d 1
H HR2_11 1.0092(18) 1.2328(18) 0.8336(11) 0.035(5) Uiso d 1
H HR3_11 1.0114(18) 1.2423(18) 0.9107(12) 0.035(5) Uiso d 1
C CL_11 1.24773(17) 1.30726(14) 0.91446(10) 0.0266(3) Uani d 1
H HL1_11 1.3179(17) 1.3014(15) 0.9217(10) 0.021(4) Uiso d 1
H HL2_11 1.2527(17) 1.3436(17) 0.8907(11) 0.031(4) Uiso d 1
H HL3_11 1.2538(18) 1.3606(18) 0.9695(12) 0.037(5) Uiso d 1
C C_11 1.09578(13) 1.09423(13) 0.77109(8) 0.0182(3) Uani d 1
O O_11 1.03308(10) 1.08234(9) 0.71474(6) 0.0220(2) Uani d 1
N N_12 1.15663(12) 1.04019(11) 0.76125(7) 0.0189(2) Uani d 1
H H_12 1.2028(18) 1.0552(17) 0.8031(12) 0.030(5) Uiso d 1
C CA_12 1.15663(14) 0.96437(14) 0.68312(9) 0.0205(3) Uani d 1
C CR_12 1.24237(16) 1.04917(16) 0.66732(10) 0.0261(3) Uani d 1
H HR1_12 1.2403(17) 1.0010(16) 0.6165(11) 0.026(4) Uiso d 1
H HR2_12 1.337(2) 1.1139(18) 0.7135(12) 0.035(5) Uiso d 1
H HR3_12 1.2073(19) 1.0915(18) 0.6656(11) 0.035(5) Uiso d 1
C CL_12 1.21467(19) 0.90131(17) 0.69105(10) 0.0297(4) Uani d 1
H HL1_12 1.163(2) 0.8491(19) 0.7020(12) 0.039(5) Uiso d 1
H HL2_12 1.2088(17) 0.8463(17) 0.6378(11) 0.026(4) Uiso d 1
H HL3_12 1.308(2) 0.967(2) 0.7342(13) 0.043(5) Uiso d 1
C C_12 1.01248(15) 0.85484(14) 0.60892(9) 0.0212(3) Uani d 1
O O_12 0.99400(11) 0.80684(10) 0.53763(6) 0.0277(2) Uani d 1
N N_13 0.91189(12) 0.81112(12) 0.62459(8) 0.0224(3) Uani d 1
H H_13 0.9275(18) 0.8493(18) 0.6739(13) 0.032(5) Uiso d 1
C CA_13 0.77062(15) 0.70842(14) 0.55788(9) 0.0264(3) Uani d 1
C CR_13 0.68122(17) 0.70197(17) 0.59889(10) 0.0306(4) Uani d 1
H HR1_13 0.6943(19) 0.7822(19) 0.6355(12) 0.036(5) Uiso d 1
H HR2_13 0.6977(18) 0.6740(17) 0.6289(12) 0.034(5) Uiso d 1
H HR3_13 0.584(2) 0.6357(18) 0.5554(12) 0.034(5) Uiso d 1
C CL_13 0.74390(19) 0.58062(16) 0.50293(11) 0.0336(4) Uani d 1
H HL1_13 0.648(2) 0.512(2) 0.4590(13) 0.046(5) Uiso d 1
H HL2_13 0.802(2) 0.5775(19) 0.4759(13) 0.047(6) Uiso d 1
H HL3_13 0.7719(19) 0.5618(18) 0.5361(12) 0.040(5) Uiso d 1
C C_13 0.73352(15) 0.74175(15) 0.50704(9) 0.0272(3) Uani d 1
O O_13 0.65293(11) 0.65819(11) 0.43164(7) 0.0353(3) Uani d 1
N N_14 0.78349(13) 0.86381(13) 0.55089(9) 0.0285(3) Uani d 1
H H_14 0.846(2) 0.924(2) 0.6056(14) 0.042(5) Uiso d 1
C CA_14 0.73950(17) 0.90270(18) 0.51210(11) 0.0328(4) Uani d 1
H H1_14 0.7545(19) 0.8773(18) 0.4645(13) 0.041(5) Uiso d 1
H H2_14 0.792(2) 1.003(2) 0.5583(14) 0.052(6) Uiso d 1
C C_14 0.59099(16) 0.84216(16) 0.47774(10) 0.0309(4) Uani d 1
O O_14 0.52908(12) 0.82023(14) 0.41735(8) 0.0449(3) Uani d 1
O O_15 0.54395(11) 0.82381(11) 0.52438(7) 0.0310(3) Uani d 1
C C1_15 0.40082(17) 0.76567(17) 0.50243(11) 0.0347(4) Uani d 1
C C2_15 0.3954(2) 0.7634(2) 0.57136(13) 0.0405(4) Uani d 1
H H21_15 0.459(2) 0.852(2) 0.6247(14) 0.045(5) Uiso d 1
H H22_15 0.301(2) 0.722(2) 0.5592(13) 0.053(6) Uiso d 1
H H23_15 0.421(2) 0.710(2) 0.5720(13) 0.049(6) Uiso d 1
C C3_15 0.3687(2) 0.8497(3) 0.50544(16) 0.0510(5) Uani d 1
H H31_15 0.371(2) 0.854(2) 0.4623(14) 0.050(6) Uiso d 1
H H32_15 0.437(2) 0.941(2) 0.5579(15) 0.054(6) Uiso d 1
H H33_15 0.277(3) 0.814(2) 0.4980(15) 0.067(7) Uiso d 1
C C4_15 0.3121(2) 0.6309(2) 0.41783(13) 0.0470(5) Uani d 1
H H41_15 0.308(2) 0.6298(19) 0.3714(14) 0.047(6) Uiso d 1
H H42_15 0.346(2) 0.582(2) 0.4179(13) 0.054(6) Uiso d 1
H H43_15 0.218(3) 0.597(3) 0.4108(16) 0.077(8) Uiso d 1
O O_20 0.0000 0.5000 0.5000 0.162(19) Uiso d 0.1
O O_21 0.040(7) 0.471(7) 0.458(4) 0.14(2) Uiso d 0.05
O O_22 0.081(9) 0.569(9) 0.504(5) 0.17(3) Uiso d 0.05

loop_
_atom_site_aniso_label
_atom_site_aniso_U_11
_atom_site_aniso_U_22
_atom_site_aniso_U_33
_atom_site_aniso_U_12
_atom_site_aniso_U_13
_atom_site_aniso_U_23
C1 0.0332(8) 0.0257(8) 0.0223(8) 0.0195(7) 0.0140(7) 0.0186(7)
C2 0.0346(9) 0.0256(8) 0.0207(8) 0.0193(7) 0.0135(7) 0.0149(7)
C3 0.0348(9) 0.0391(9) 0.0267(8) 0.0254(8) 0.0200(7) 0.0247(8)
C4 0.0303(9) 0.0336(9) 0.0318(9) 0.0142(8) 0.0156(8) 0.0247(8)
C5 0.0393(9) 0.0227(8) 0.0268(8) 0.0153(8) 0.0141(7) 0.0176(7)
C6 0.0382(9) 0.0261(8) 0.0241(8) 0.0224(8) 0.0159(7) 0.0186(7)
C7 0.0345(9) 0.0247(8) 0.0312(9) 0.0207(7) 0.0145(7) 0.0191(7)
O1 0.0316(6) 0.0228(5) 0.0226(5) 0.0170(5) 0.0094(5) 0.0154(5)
C8 0.0184(7) 0.0236(7) 0.0213(8) 0.0133(6) 0.0096(6) 0.0155(7)
O8 0.0258(5) 0.0235(5) 0.0191(5) 0.0166(5) 0.0107(4) 0.0120(5)
N_1 0.0222(6) 0.0192(6) 0.0136(6) 0.0117(5) 0.0073(5) 0.0102(6)
CA_1 0.0195(7) 0.0199(7) 0.0172(7) 0.0112(6) 0.0086(6) 0.0128(6)
CL_1 0.0231(8) 0.0188(7) 0.0202(8) 0.0109(7) 0.0084(7) 0.0126(7)
CR_1 0.0211(8) 0.0272(8) 0.0236(8) 0.0134(7) 0.0125(7) 0.0165(8)
C_1 0.0207(7) 0.0152(7) 0.0162(7) 0.0110(6) 0.0085(6) 0.0100(6)
O_1 0.0243(5) 0.0236(5) 0.0172(5) 0.0133(5) 0.0105(4) 0.0142(4)
N_2 0.0184(6) 0.0190(6) 0.0125(6) 0.0108(5) 0.0071(5) 0.0098(5)
CA_2 0.0175(7) 0.0185(7) 0.0162(7) 0.0108(6) 0.0069(6) 0.0103(6)
CR_2 0.0259(8) 0.0234(8) 0.0278(9) 0.0162(7) 0.0101(7) 0.0164(8)
CL_2 0.0194(8) 0.0259(8) 0.0197(8) 0.0124(7) 0.0098(7) 0.0130(7)
C_2 0.0189(7) 0.0194(7) 0.0161(7) 0.0112(6) 0.0090(6) 0.0123(6)
O_2 0.0249(5) 0.0254(5) 0.0167(5) 0.0161(5) 0.0054(4) 0.0108(5)
N_3 0.0186(6) 0.0183(6) 0.0130(6) 0.0108(5) 0.0057(5) 0.0091(5)
CA_3 0.0213(7) 0.0160(7) 0.0149(7) 0.0110(6) 0.0075(6) 0.0092(6)
CL_3 0.0279(8) 0.0202(8) 0.0174(8) 0.0160(7) 0.0086(6) 0.0108(7)
CR_3 0.0267(8) 0.0198(8) 0.0219(8) 0.0119(7) 0.0105(7) 0.0136(7)
C_3 0.0216(7) 0.0190(7) 0.0176(7) 0.0147(6) 0.0101(6) 0.0114(6)
O_3 0.0281(5) 0.0211(5) 0.0148(5) 0.0156(5) 0.0071(4) 0.0101(5)
N_4 0.0264(7) 0.0193(6) 0.0156(7) 0.0116(6) 0.0100(6) 0.0111(6)
CA_4 0.0319(8) 0.0233(8) 0.0236(8) 0.0181(7) 0.0168(7) 0.0177(7)
C_4 0.0270(8) 0.0198(7) 0.0207(7) 0.0130(7) 0.0116(6) 0.0138(6)
O_4 0.0369(6) 0.0363(6) 0.0328(6) 0.0258(6) 0.0199(5) 0.0273(6)
O_5 0.0353(6) 0.0430(6) 0.0301(6) 0.0298(6) 0.0234(5) 0.0293(5)
C1_5 0.0333(9) 0.0442(10) 0.0285(8) 0.0293(8) 0.0217(7) 0.0269(8)
C2_5 0.0337(9) 0.0427(10) 0.0345(9) 0.0252(8) 0.0198(8) 0.0288(9)
C3_5 0.0425(11) 0.0421(11) 0.0325(10) 0.0286(10) 0.0215(9) 0.0201(9)
C4_5 0.0455(11) 0.0745(15) 0.0423(11) 0.0461(12) 0.0334(10) 0.0479(12)
C1_10 0.0189(7) 0.0192(7) 0.0282(8) 0.0081(6) 0.0118(6) 0.0148(7)
C2_10 0.0332(9) 0.0259(8) 0.0275(9) 0.0175(7) 0.0146(7) 0.0163(7)
C3_10 0.0317(9) 0.0293(9) 0.0379(10) 0.0174(8) 0.0126(8) 0.0212(8)
C4_10 0.0249(8) 0.0263(9) 0.0464(11) 0.0153(7) 0.0159(8) 0.0188(8)
C5_10 0.0342(9) 0.0337(10) 0.0395(10) 0.0212(8) 0.0223(8) 0.0168(9)
C6_10 0.0322(9) 0.0345(9) 0.0303(9) 0.0179(8) 0.0168(8) 0.0194(8)
C7_10 0.0238(8) 0.0247(8) 0.0306(9) 0.0116(7) 0.0122(7) 0.0199(7)
O1_10 0.0260(5) 0.0231(5) 0.0236(5) 0.0114(5) 0.0101(4) 0.0175(5)
C8_10 0.0216(7) 0.0220(7) 0.0178(7) 0.0145(6) 0.0109(6) 0.0133(7)
O8_10 0.0224(5) 0.0239(5) 0.0182(5) 0.0104(5) 0.0076(5) 0.0122(5)
N_11 0.0212(6) 0.0184(6) 0.0145(6) 0.0107(5) 0.0061(5) 0.0106(5)
CA_11 0.0254(7) 0.0211(7) 0.0203(7) 0.0154(6) 0.0114(6) 0.0151(6)
CR_11 0.0366(10) 0.0374(10) 0.0314(9) 0.0291(9) 0.0210(8) 0.0256(8)
CL_11 0.0330(9) 0.0197(8) 0.0214(8) 0.0134(7) 0.0111(7) 0.0138(7)
C_11 0.0172(7) 0.0166(7) 0.0183(7) 0.0088(6) 0.0071(6) 0.0119(6)
O_11 0.0247(5) 0.0241(5) 0.0194(5) 0.0156(5) 0.0088(4) 0.0155(5)
N_12 0.0217(6) 0.0206(6) 0.0140(6) 0.0139(5) 0.0067(5) 0.0109(5)
CA_12 0.0239(7) 0.0219(7) 0.0156(7) 0.0154(6) 0.0088(6) 0.0116(6)
CR_12 0.0255(8) 0.0283(8) 0.0241(8) 0.0165(7) 0.0139(7) 0.0167(7)
CL_12 0.0404(10) 0.0342(9) 0.0226(8) 0.0295(9) 0.0151(8) 0.0174(8)
C_12 0.0266(8) 0.0202(7) 0.0165(7) 0.0149(6) 0.0093(6) 0.0119(6)
O_12 0.0296(6) 0.0283(6) 0.0157(5) 0.0144(5) 0.0100(4) 0.0131(5)
N_13 0.0246(7) 0.0201(6) 0.0131(6) 0.0109(5) 0.0074(5) 0.0094(5)
CA_13 0.0242(8) 0.0223(8) 0.0167(7) 0.0088(7) 0.0079(6) 0.0105(7)
CR_13 0.0254(9) 0.0285(9) 0.0219(8) 0.0102(8) 0.0102(7) 0.0147(8)
CL_13 0.0359(10) 0.0226(8) 0.0232(8) 0.0117(8) 0.0134(8) 0.0117(7)
C_13 0.0177(7) 0.0330(9) 0.0177(8) 0.0105(7) 0.0077(6) 0.0150(7)
O_13 0.0262(6) 0.0368(6) 0.0188(6) 0.0104(5) 0.0066(5) 0.0154(5)
N_14 0.0238(7) 0.0312(7) 0.0226(7) 0.0142(6) 0.0068(6) 0.0174(7)
CA_14 0.0298(9) 0.0425(10) 0.0326(9) 0.0219(8) 0.0152(8) 0.0283(9)
C_14 0.0308(9) 0.0348(9) 0.0253(8) 0.0192(8) 0.0121(7) 0.0202(8)
O_14 0.0347(7) 0.0666(9) 0.0394(7) 0.0288(7) 0.0160(6) 0.0404(7)
O_15 0.0276(6) 0.0376(6) 0.0278(6) 0.0191(5) 0.0142(5) 0.0224(5)
C1_15 0.0269(8) 0.0405(10) 0.0339(9) 0.0200(8) 0.0163(7) 0.0236(8)
C2_15 0.0406(11) 0.0483(12) 0.0393(11) 0.0283(10) 0.0268(9) 0.0297(10)
C3_15 0.0473(12) 0.0693(16) 0.0607(14) 0.0432(12) 0.0332(12) 0.0472(14)
C4_15 0.0332(10) 0.0468(12) 0.0360(11) 0.0159(9) 0.0153(9) 0.0232(10)

loop_
_atom_type_symbol
_atom_type_description
_atom_type_scat_dispersion_real
_atom_type_scat_dispersion_imag
_atom_type_scat_source
C C 0.0181 0.0091 'International Tables Vol C Tables 4.2.6.8 and 6.1.1.4'
O O 0.0492 0.0322 'International Tables Vol C Tables 4.2.6.8 and 6.1.1.4'
N N 0.0311 0.0180 'International Tables Vol C Tables 4.2.6.8 and 6.1.1.4'
H H 0.0000 0.0000 'International Tables Vol C Tables 4.2.6.8 and 6.1.1.4'

loop_
_geom_angle_atom_site_label_1
_geom_angle_atom_site_label_2
_geom_angle_atom_site_label_3
_geom_angle
_geom_angle_publ_flag
C2 C1 C6 118.96(15) ?
C2 C1 C7 122.68(14) ?
C6 C1 C7 118.33(14) ?
C3 C2 C1 120.17(15) ?
C3 C2 H2 120.5(11) ?
C1 C2 H2 119.3(11) ?
C4 C3 C2 120.57(16) ?
C4 C3 H3 120.1(12) ?
C2 C3 H3 119.3(12) ?
C3 C4 C5 119.60(16) ?
C3 C4 H4 119.1(11) ?
C5 C4 H4 121.1(12) ?
C6 C5 C4 120.05(16) ?
C6 C5 H5 118.4(12) ?
C4 C5 H5 121.5(12) ?
C5 C6 C1 120.61(15) ?
C5 C6 H6 119.9(11) ?
C1 C6 H6 119.4(11) ?
O1 C7 C1 114.46(12) ?
O1 C7 H71 107.9(10) ?
C1 C7 H71 109.2(10) ?
O1 C7 H72 100.6(10) ?
C1 C7 H72 112.8(10) ?
H71 C7 H72 111.6(14) ?
C8 O1 C7 114.50(11) ?
O8 C8 N_1 125.37(13) ?
O8 C8 O1 123.23(13) ?
N_1 C8 O1 111.39(12) ?
C8 N_1 CA_1 119.89(12) ?
C8 N_1 H_1 121.0(12) ?
CA_1 N_1 H_1 118.9(12) ?
N_1 CA_1 CL_1 107.25(11) ?
N_1 CA_1 CR_1 110.93(12) ?
N_1 CA_1 CL_1 107.25(11) ?
CR_1 CA_1 CL_1 110.38(12) ?
N_1 CA_1 C_1 109.41(11) ?
CR_1 CA_1 C_1 110.17(11) ?
CL_1 CA_1 C_1 108.63(11) ?
CA_1 CL_1 HL1_1 109.3(10) ?
CA_1 CL_1 HL2_1 110.8(10) ?
HL1_1 CL_1 HL2_1 107.4(14) ?
CA_1 CL_1 HL3_1 108.9(10) ?
HL1_1 CL_1 HL3_1 107.4(14) ?
HL2_1 CL_1 HL3_1 112.8(14) ?
CA_1 CR_1 HR1_1 109.9(11) ?
CA_1 CR_1 HR2_1 107.3(9) ?
HR1_1 CR_1 HR2_1 108.6(14) ?
CA_1 CR_1 HR3_1 108.8(11) ?
HR1_1 CR_1 HR3_1 112.0(15) ?
HR2_1 CR_1 HR3_1 110.1(15) ?
O_1 C_1 N_2 123.11(13) ?
O_1 C_1 CA_1 121.65(12) ?
N_2 C_1 CA_1 115.23(12) ?
C_1 N_2 CA_2 124.26(12) ?
C_1 N_2 H_2 118.9(12) ?
CA_2 N_2 H_2 116.1(12) ?
N_2 CA_2 CL_2 107.48(11) ?
N_2 CA_2 CR_2 110.68(12) ?
CL_2 CA_2 CR_2 109.41(12) ?
N_2 CA_2 C_2 112.35(11) ?
CL_2 CA_2 C_2 107.33(12) ?
CR_2 CA_2 C_2 109.48(12) ?
CA_2 CR_2 HR1_2 110.4(12) ?
CA_2 CR_2 HR2_2 107.4(11) ?
HR1_2 CR_2 HR2_2 111.3(17) ?
CA_2 CR_2 HR3_2 108.7(11) ?
HR1_2 CR_2 HR3_2 111.8(16) ?
HR2_2 CR_2 HR3_2 107.1(15) ?
CA_2 CL_2 HL1_2 109.5(10) ?
CA_2 CL_2 HL2_2 108.9(10) ?
HL1_2 CL_2 HL2_2 110.3(15) ?
CA_2 CL_2 HL3_2 109.0(11) ?
HL1_2 CL_2 HL3_2 109.0(14) ?
HL2_2 CL_2 HL3_2 110.1(14) ?
O_2 C_2 N_3 122.61(13) ?
O_2 C_2 CA_2 118.71(12) ?
N_3 C_2 CA_2 118.66(12) ?
C_2 N_3 CA_3 122.44(12) ?
C_2 N_3 H_3 119.9(13) ?
CA_3 N_3 H_3 117.1(12) ?
N_3 CA_3 CR_3 111.70(12) ?
N_3 CA_3 CL_3 107.93(12) ?
CR_3 CA_3 CL_3 109.98(12) ?
N_3 CA_3 C_3 109.58(11) ?
CR_3 CA_3 C_3 111.46(12) ?
CL_3 CA_3 C_3 105.98(11) ?
CA_3 CL_3 HL1_3 107.2(10) ?
CA_3 CL_3 HL2_3 108.1(11) ?
HL1_3 CL_3 HL2_3 110.6(15) ?
CA_3 CL_3 HL3_3 110.5(10) ?
HL1_3 CL_3 HL3_3 110.0(15) ?
HL2_3 CL_3 HL3_3 110.4(15) ?
CA_3 CR_3 HR1_3 108.3(11) ?
CA_3 CR_3 HR2_3 112.3(10) ?
HR1_3 CR_3 HR2_3 108.3(15) ?
CA_3 CR_3 HR3_3 108.4(11) ?
HR1_3 CR_3 HR3_3 112.4(15) ?
HR2_3 CR_3 HR3_3 107.1(14) ?
O_3 C_3 N_4 122.18(13) ?
O_3 C_3 CA_3 121.38(12) ?
N_4 C_3 CA_3 116.25(12) ?
C_3 N_4 CA_4 121.07(13) ?
C_3 N_4 H_4 120.2(12) ?
CA_4 N_4 H_4 117.8(13) ?
N_4 CA_4 C_4 113.06(12) ?
N_4 CA_4 H1_4 109.7(11) ?
C_4 CA_4 H1_4 108.7(11) ?
N_4 CA_4 H2_4 110.5(11) ?
C_4 CA_4 H2_4 107.5(10) ?
H1_4 CA_4 H2_4 107.3(15) ?
O_4 C_4 O_5 126.94(14) ?
O_4 C_4 CA_4 124.72(13) ?
O_5 C_4 CA_4 108.35(12) ?
C_4 O_5 C1_5 121.67(11) ?
O_5 C1_5 C3_5 109.06(14) ?
O_5 C1_5 C2_5 109.79(13) ?
C3_5 C1_5 C2_5 113.03(15) ?
O_5 C1_5 C4_5 102.09(12) ?
C3_5 C1_5 C4_5 111.69(16) ?
C2_5 C1_5 C4_5 110.61(15) ?
C1_5 C2_5 H21_5 112.0(12) ?
C1_5 C2_5 H22_5 107.6(11) ?
H21_5 C2_5 H22_5 107.4(16) ?
C1_5 C2_5 H23_5 108.9(12) ?
H21_5 C2_5 H23_5 110.2(16) ?
H22_5 C2_5 H23_5 110.7(17) ?
C1_5 C3_5 H31_5 109.7(12) ?
C1_5 C3_5 H32_5 112.0(13) ?
H31_5 C3_5 H32_5 100.0(17) ?
C1_5 C3_5 H33_5 112.1(13) ?
H31_5 C3_5 H33_5 110.3(18) ?
H32_5 C3_5 H33_5 112.2(17) ?
C1_5 C4_5 H41_5 108.9(12) ?
C1_5 C4_5 H42_5 109.6(13) ?
H41_5 C4_5 H42_5 109.0(17) ?
C1_5 C4_5 H34_5 110.0(12) ?
H41_5 C4_5 H34_5 113.7(17) ?
H42_5 C4_5 H34_5 105.5(18) ?
C2_10 C1_10 C6_10 118.79(15) ?
C2_10 C1_10 C7_10 120.62(14) ?
C6_10 C1_10 C7_10 120.58(15) ?
C1_10 C2_10 C3_10 120.59(16) ?
C1_10 C2_10 H2_10 118.3(12) ?
C3_10 C2_10 H2_10 121.1(12) ?
C4_10 C3_10 C2_10 119.95(17) ?
C4_10 C3_10 H3_10 119.8(12) ?
C2_10 C3_10 H3_10 120.3(12) ?
C5_10 C4_10 C3_10 119.98(17) ?
C5_10 C4_10 H4_10 120.5(12) ?
C3_10 C4_10 H4_10 119.5(12) ?
C4_10 C5_10 C6_10 120.46(17) ?
C4_10 C5_10 H5_10 120.9(13) ?
C6_10 C5_10 H5_10 118.6(13) ?
C5_10 C6_10 C1_10 120.21(17) ?
C5_10 C6_10 H6_10 122.2(10) ?
C1_10 C6_10 H6_10 117.4(10) ?
O1_10 C7_10 C1_10 110.64(12) ?
O1_10 C7_10 H71_10 106.3(10) ?
C1_10 C7_10 H71_10 111.3(10) ?
O1_10 C7_10 H72_10 104.9(11) ?
C1_10 C7_10 H72_10 111.6(10) ?
H71_10 C7_10 H72_10 111.8(14) ?
C8_10 O1_10 C7_10 117.45(12) ?
O8_10 C8_10 N_11 124.97(13) ?
O8_10 C8_10 O1_10 124.33(13) ?
N_11 C8_10 O1_10 110.70(12) ?
C8_10 N_11 CA_11 121.83(12) ?
C8_10 N_11 H_11 118.9(12) ?
CA_11 N_11 H_11 118.5(12) ?
N_11 CA_11 CR_11 110.86(12) ?
N_11 CA_11 CL_11 107.32(12) ?
CR_11 CA_11 CL_11 110.12(13) ?
N_11 CA_11 C_11 110.95(11) ?
CA_11 CR_11 HR1_11 111.5(11) ?
CA_11 CR_11 HR2_11 108.1(11) ?
HR1_11 CR_11 HR2_11 109.8(16) ?
CA_11 CR_11 HR3_11 107.1(10) ?
HR1_11 CR_11 HR3_11 112.5(15) ?
HR2_11 CR_11 HR3_11 107.8(15) ?
CA_11 CL_11 HL1_11 110.9(10) ?
CA_11 CL_11 HL2_11 108.7(11) ?
HL1_11 CL_11 HL2_11 110.9(15) ?
CA_11 CL_11 HL3_11 107.5(11) ?
HL1_11 CL_11 HL3_11 109.4(15) ?
HL2_11 CL_11 HL3_11 109.4(15) ?
O_11 C_11 N_12 122.81(13) ?
O_11 C_11 CA_11 120.97(12) ?
N_12 C_11 CA_11 116.21(12) ?
C_11 N_12 CA_12 122.90(12) ?
C_11 N_12 H_12 119.0(12) ?
CA_12 N_12 H_12 117.9(12) ?
N_12 CA_12 CR_12 110.87(12) ?
N_12 CA_12 CL_12 107.53(11) ?
CR_12 CA_12 CL_12 109.94(13) ?
N_12 CA_12 C_12 111.31(11) ?
CR_12 CA_12 C_12 110.72(12) ?
CL_12 CA_12 C_12 106.32(12) ?
CA_12 CR_12 HR1_12 111.4(11) ?
CA_12 CR_12 HR2_12 109.1(11) ?
HR1_12 CR_12 HR2_12 109.4(15) ?
CA_12 CR_12 HR3_12 108.7(11) ?
HR1_12 CR_12 HR3_12 108.7(15) ?
HR2_12 CR_12 HR3_12 109.5(16) ?
CA_12 CL_12 HL1_12 111.2(12) ?
CA_12 CL_12 HL2_12 107.5(10) ?
HL1_12 CL_12 HL2_12 107.9(16) ?
CA_12 CL_12 HL3_12 108.9(12) ?
HL1_12 CL_12 HL3_12 111.8(17) ?
HL2_12 CL_12 HL3_12 109.4(16) ?
O_12 C_12 N_13 122.50(14) ?
O_12 C_12 CA_12 119.50(13) ?
N_13 C_12 CA_12 117.91(12) ?
C_12 N_13 CA_13 121.80(12) ?
C_12 N_13 H_13 119.7(13) ?
CA_13 N_13 H_13 118.0(13) ?
N_13 CA_13 CL_13 110.99(14) ?
N_13 CA_13 CR_13 107.96(12) ?
CL_13 CA_13 CR_13 109.52(13) ?
N_13 CA_13 C_13 110.24(12) ?
CL_13 CA_13 C_13 111.91(13) ?
CR_13 CA_13 C_13 106.03(13) ?
CA_13 CR_13 HR1_13 113.3(11) ?
CA_13 CR_13 HR2_13 108.1(11) ?
HR1_13 CR_13 HR2_13 112.1(15) ?
CA_13 CR_13 HR3_13 110.3(11) ?
HR1_13 CR_13 HR3_13 106.0(15) ?
HR2_13 CR_13 HR3_13 106.8(15) ?
CA_13 CL_13 HL1_13 110.2(12) ?
CA_13 CL_13 HL2_13 115.1(12) ?
HL1_13 CL_13 HL2_13 109.0(17) ?
CA_13 CL_13 HL3_13 111.5(11) ?
HL1_13 CL_13 HL3_13 112.0(17) ?
HL2_13 CL_13 HL3_13 98.7(16) ?
O_13 C_13 N_14 122.27(15) ?
O_13 C_13 CA_13 121.40(15) ?
N_14 C_13 CA_13 116.01(13) ?
C_13 N_14 CA_14 120.97(14) ?
C_13 N_14 H_14 120.3(13) ?
CA_14 N_14 H_14 118.7(13) ?
N_14 CA_14 C_14 115.20(14) ?
N_14 CA_14 H1_14 109.0(11) ?
C_14 CA_14 H1_14 105.3(12) ?
N_14 CA_14 H2_14 107.8(12) ?
C_14 CA_14 H2_14 106.0(12) ?
H1_14 CA_14 H2_14 113.6(17) ?
O_14 C_14 O_15 126.40(15) ?
O_14 C_14 CA_14 121.80(15) ?
O_15 C_14 CA_14 111.73(13) ?
C_14 O_15 C1_15 121.02(12) ?
O_15 C1_15 C3_15 110.32(15) ?
O_15 C1_15 C2_15 101.81(13) ?
C3_15 C1_15 C2_15 111.09(16) ?
O_15 C1_15 C4_15 108.92(14) ?
C3_15 C1_15 C4_15 113.07(18) ?
C2_15 C1_15 C4_15 111.04(17) ?
C1_15 C2_15 H21_15 107.6(12) ?
C1_15 C2_15 H22_15 106.0(13) ?
H21_15 C2_15 H22_15 113.5(17) ?
C1_15 C2_15 H23_15 112.4(12) ?
H21_15 C2_15 H23_15 109.3(17) ?
H22_15 C2_15 H23_15 108.1(17) ?
C1_15 C3_15 H31_15 113.7(13) ?
C1_15 C3_15 H32_15 111.8(13) ?
H31_15 C3_15 H32_15 103.0(19) ?
C1_15 C3_15 H33_15 108.1(14) ?
H31_15 C3_15 H33_15 107.8(19) ?
H32_15 C3_15 H33_15 112.4(19) ?
C1_15 C4_15 H41_15 112.6(12) ?
C1_15 C4_15 H42_15 109.2(12) ?
H41_15 C4_15 H42_15 111.2(17) ?
C1_15 C4_15 H43_15 103.1(15) ?
H41_15 C4_15 H43_15 104.2(19) ?
H42_15 C4_15 H43_15 116(2) ?
N_1 CA_1 CL_1 107.25(11) y
C_1 CA_1 CL_1 108.63(11) y
N_2 CA_2 CL_2 107.48(11) y
C_2 CA_2 CL_2 107.33(12) y
N_3 CA_3 CL_3 107.93(12) y
C_3 CA_3 CL_3 105.98(11) y
N_11 CA_11 CL_11 107.32(12) y
C_11 CA_11 CL_11 108.05(12) y
N_12 CA_12 CL_12 107.53(11) y
C_12 CA_12 CL_12 106.32(12) y
N_13 CA_13 CL_13 110.99(14) y
C_13 CA_13 CL_13 111.91(13) y
N_1 CA_1 CR_1 110.93(12) y
C_1 CA_1 CR_1 110.17(11) y
N_2 CA_2 CR_2 110.68(12) y
C_2 CA_2 CR_2 109.48(12) y
N_3 CA_3 CR_3 111.70(12) y
C_3 CA_3 CR_3 111.46(12) y
N_11 CA_11 CR_11 110.86(12) y
C_11 CA_11 CR_11 109.48(12) y
N_12 CA_12 CR_12 110.87(12) y
C_12 CA_12 CR_12 110.72(12) y
N_13 CA_13 CR_13 107.96(12) y
C_13 CA_13 CR_13 106.03(13) y

loop_
_geom_bond_atom_site_label_1
_geom_bond_atom_site_label_2
_geom_bond_distance
C1 C2 1.385(2)
C1 C6 1.397(2)
C1 C7 1.502(2)
C2 C3 1.384(2)
C2 H2 0.956(19)
C3 C4 1.383(2)
C3 H3 0.97(2)
C4 C5 1.384(3)
C4 H4 0.94(2)
C5 C6 1.379(2)
C5 H5 0.95(2)
C6 H6 0.967(19)
C7 O1 1.4480(18)
C7 H71 0.993(18)
C7 H72 0.999(19)
O1 C8 1.3554(17)
C8 O8 1.2160(17)
C8 N_1 1.3408(19)
N_1 CA_1 1.4686(18)
N_1 H_1 0.817(18)
CA_1 CR_1 1.525(2)
CA_1 CL_1 1.532(2)
CA_1 C_1 1.5471(19)
CL_1 HL1_1 0.957(18)
CL_1 HL2_1 0.973(19)
CL_1 HL3_1 0.996(18)
CR_1 HR1_1 0.922(19)
CR_1 HR2_1 0.986(17)
CR_1 HR3_1 0.969(19)
C_1 O_1 1.2307(17)
C_1 N_2 1.3477(18)
N_2 CA_2 1.4670(18)
N_2 H_2 0.804(18)
CA_2 CL_2 1.528(2)
CA_2 CR_2 1.533(2)
CA_2 C_2 1.5418(19)
CR_2 HR1_2 0.96(2)
CR_2 HR2_2 0.96(2)
CR_2 HR3_2 0.99(2)
CL_2 HL1_2 0.948(18)
CL_2 HL2_2 0.952(18)
CL_2 HL3_2 0.981(19)
C_2 O_2 1.2333(17)
C_2 N_3 1.3377(18)
N_3 CA_3 1.4722(18)
N_3 H_3 0.791(19)
CA_3 CR_3 1.524(2)
CA_3 CL_3 1.530(2)
CA_3 C_3 1.5368(19)
CL_3 HL1_3 0.928(18)
CL_3 HL2_3 0.955(19)
CL_3 HL3_3 0.949(19)
CR_3 HR1_3 0.952(19)
CR_3 HR2_3 0.978(18)
CR_3 HR3_3 0.988(19)
C_3 O_3 1.2332(17)
C_3 N_4 1.3423(19)
N_4 CA_4 1.4374(19)
N_4 H_4 0.792(19)
CA_4 C_4 1.519(2)
CA_4 H1_4 0.949(19)
CA_4 H2_4 0.985(19)
C_4 O_4 1.2030(18)
C_4 O_5 1.3343(18)
O_5 C1_5 1.4854(18)
C1_5 C3_5 1.514(3)
C1_5 C2_5 1.514(2)
C1_5 C4_5 1.519(2)
C2_5 H21_5 0.98(2)
C2_5 H22_5 0.99(2)
C2_5 H23_5 0.99(2)
C3_5 H31_5 1.00(2)
C3_5 H32_5 0.98(2)
C3_5 H33_5 1.03(2)
C4_5 H41_5 0.98(2)
C4_5 H42_5 0.91(2)
C4_5 H34_5 1.01(2)
C1_10 C2_10 1.386(2)
C1_10 C6_10 1.391(2)
C1_10 C7_10 1.499(2)
C2_10 C3_10 1.392(2)
C2_10 H2_10 0.96(2)
C3_10 C4_10 1.375(3)
C3_10 H3_10 0.98(2)
C4_10 C5_10 1.375(3)
C4_10 H4_10 1.00(2)
C5_10 C6_10 1.386(3)
C5_10 H5_10 1.01(2)
C6_10 H6_10 1.025(19)
C7_10 O1_10 1.4604(18)
C7_10 H71_10 1.011(18)
C7_10 H72_10 1.017(19)
O1_10 C8_10 1.3508(17)
C8_10 O8_10 1.2217(17)
C8_10 N_11 1.3458(19)
N_11 CA_11 1.4644(18)
N_11 H_11 0.842(19)
CA_11 CR_11 1.527(2)
CA_11 CL_11 1.529(2)
CA_11 C_11 1.5410(19)
CR_11 HR1_11 0.97(2)
CR_11 HR2_11 0.94(2)
CR_11 HR3_11 1.024(19)
CL_11 HL1_11 0.940(18)
CL_11 HL2_11 0.934(19)
CL_11 HL3_11 1.00(2)
C_11 O_11 1.2317(17)
C_11 N_12 1.3431(18)
N_12 CA_12 1.4673(18)
N_12 H_12 0.852(19)
CA_12 CR_12 1.529(2)
CA_12 CL_12 1.531(2)
CA_12 C_12 1.537(2)
CR_12 HR1_12 0.937(18)
CR_12 HR2_12 0.99(2)
CR_12 HR3_12 0.96(2)
CL_12 HL1_12 0.95(2)
CL_12 HL2_12 0.974(18)
CL_12 HL3_12 0.97(2)
C_12 O_12 1.2322(17)
C_12 N_13 1.340(2)
N_13 CA_13 1.470(2)
N_13 H_13 0.84(2)
CA_13 CL_13 1.518(2)
CA_13 CR_13 1.535(2)
CA_13 C_13 1.542(2)
CR_13 HR1_13 0.98(2)
CR_13 HR2_13 0.998(19)
CR_13 HR3_13 0.998(19)
CL_13 HL1_13 0.99(2)
CL_13 HL2_13 1.01(2)
CL_13 HL3_13 0.99(2)
C_13 O_13 1.2322(18)
C_13 N_14 1.337(2)
N_14 CA_14 1.448(2)
N_14 H_14 0.90(2)
CA_14 C_14 1.515(2)
CA_14 H1_14 0.97(2)
CA_14 H2_14 1.06(2)
C_14 O_14 1.203(2)
C_14 O_15 1.3295(19)
O_15 C1_15 1.4825(19)
C1_15 C3_15 1.515(3)
C1_15 C2_15 1.517(2)
C1_15 C4_15 1.520(3)
C2_15 H21_15 0.98(2)
C2_15 H22_15 0.99(2)
C2_15 H23_15 1.02(2)
C3_15 H31_15 0.97(2)
C3_15 H32_15 1.00(2)
C3_15 H33_15 0.99(3)
C4_15 H41_15 0.99(2)
C4_15 H42_15 1.04(2)
C4_15 H43_15 1.01(3)

loop_
_geom_hbond_atom_site_label_D
_geom_hbond_atom_site_label_H
_geom_hbond_atom_site_label_A
_geom_hbond_site_symmetry_A
_geom_hbond_distance_DH
_geom_hbond_distance_HA
_geom_hbond_distance_DA
_geom_hbond_angle_DHA
_geom_hbond_publ_flag
N_3 H_3 O8 . 0.79(2) 2.24(2) 3.008(2) 165(2) y
N_4 H_4 O_1 . 0.79(2) 2.34(2) 3.106(2) 162(2) y
N_13 H_13 O8_10 . 0.84(2) 2.14(2) 2.958(2) 165(2) y
N_14 H_14 O_11 . 0.90(2) 2.10(2) 2.964(2) 159(2) y
N_1 H_1 O_12 2_666 0.82(2) 2.09(2) 2.895(2) 168(2) y
N_2 H_2 O_13 2_666 0.80(2) 2.31(2) 3.091(2) 161(2) y
N_11 H_11 O_2 2_777 0.84(2) 2.04(2) 2.870(2) 168(2) y
N_12 H_12 O_3 2_777 0.85(2) 2.17(2) 2.979(2) 159(2) y
